data_2008747
loop_
_publ_author_name
'Gordon, Pamela L.'
'Thompson, Julia A.'
'Watkin, John G.'
'Burns, Carol J.'
'Sauer, Nancy N.'
'Scott, Brian L.'

_publ_section_title
;
 Tetrachlorotetrakis(propan-2-ol)uranium(IV) and
 tetrachlorotetrakis(propan-2-ol)thorium(IV)
;
_journal_issue 8
_journal_name_full 'Acta Crystallographica Section C'
_journal_page_first 1275
_journal_page_last 1278
_journal_paper_doi 10.1107/S0108270199004898
_journal_volume 55
_journal_year 1999
_chemical_formula_iupac '[U (C3 H8 O)4 Cl4]'
_chemical_formula_sum 'C12 H32 Cl4 O4 U'
_chemical_formula_weight 620.21
_chemical_name_systematic
;
tetrachlorotetra(2-propanol)uranium(IV)
;
_space_group_IT_number 88
_symmetry_cell_setting tetragonal
_symmetry_space_group_name_Hall '-I 4ad'
_symmetry_space_group_name_H-M 'I 41/a :2'
_audit_creation_method SHELXL97
_cell_angle_alpha 90.00
_cell_angle_beta 90.00
_cell_angle_gamma 90.00
_cell_formula_units_Z 4
_cell_length_a 10.3300(10)
_cell_length_b 10.3300(10)
_cell_length_c 20.222(4)
_cell_measurement_reflns_used 25
_cell_measurement_temperature 203
_cell_measurement_theta_max 14.0
_cell_measurement_theta_min 11.6
_cell_volume 2157.9(5)
_computing_cell_refinement 'CAD-4 Software'
_computing_data_collection 'CAD-4 Software (Enraf-Nonius, 1989)'
_computing_data_reduction 'XCAD4 (Harms, 1996)'
_computing_molecular_graphics SHELXL97
_computing_publication_material 'SHELXTL (Siemens, 1994a)'
_computing_structure_refinement 'SHELXL97 (Sheldrick, 1997)'
_computing_structure_solution 'SHELXS86 (Sheldrick, 1985)'
_diffrn_ambient_temperature 203
_diffrn_measured_fraction_theta_full 1.000
_diffrn_measured_fraction_theta_max 1.000
_diffrn_measurement_device_type 'Enraf-Nonius CAD-4'
_diffrn_measurement_method '2\q/\q scans'
_diffrn_radiation_monochromator graphite
_diffrn_radiation_source 'fine-focus sealed tube'
_diffrn_radiation_type MoK\a
_diffrn_radiation_wavelength 0.71073
_diffrn_reflns_av_R_equivalents 0.047
_diffrn_reflns_av_sigmaI/netI 0.045
_diffrn_reflns_limit_h_max 0
_diffrn_reflns_limit_h_min -12
_diffrn_reflns_limit_k_max 0
_diffrn_reflns_limit_k_min -12
_diffrn_reflns_limit_l_max 24
_diffrn_reflns_limit_l_min -24
_diffrn_reflns_number 2122
_diffrn_reflns_theta_full 24.95
_diffrn_reflns_theta_max 24.95
_diffrn_reflns_theta_min 2.21
_diffrn_standards_decay_% <2
_diffrn_standards_interval_time 120
_diffrn_standards_number 3
_exptl_absorpt_coefficient_mu 8.03
_exptl_absorpt_correction_T_max 0.18
_exptl_absorpt_correction_T_min 0.16
_exptl_absorpt_correction_type 'empirical (Siemens, 1994a)'
_exptl_crystal_colour green
_exptl_crystal_density_diffrn 1.909
_exptl_crystal_density_method 'not measured'
_exptl_crystal_description block
_exptl_crystal_F_000 1184
_exptl_crystal_size_max 0.25
_exptl_crystal_size_mid 0.23
_exptl_crystal_size_min 0.21
_refine_diff_density_max '0.54e\%A^-3^ (1.13\%A from U1)'
_refine_diff_density_min '-1.18e\%A^-3^ (1.02\%A from U1)'
_refine_ls_extinction_method none
_refine_ls_goodness_of_fit_ref 1.07
_refine_ls_hydrogen_treatment noref
_refine_ls_matrix_type full
_refine_ls_number_parameters 48
_refine_ls_number_reflns 948
_refine_ls_number_restraints 0
_refine_ls_restrained_S_all 1.07
_refine_ls_R_factor_all 0.027
_refine_ls_R_factor_gt 0.021
_refine_ls_shift/su_max '< 0.001'
_refine_ls_shift/su_mean 0.000
_refine_ls_structure_factor_coef Fsqd
_refine_ls_weighting_details 'w = 1/[\s^2^(Fo^2^)+(0.0209P)^2^] where P=(Fo^2^+2Fc^2^)/3'
_refine_ls_weighting_scheme calc
_refine_ls_wR_factor_ref 0.051
_reflns_number_gt 853
_reflns_number_total 948
_reflns_threshold_expression I>2\s(I)
_cod_data_source_file bk1458.cif
_cod_data_source_block ucl2
_cod_original_sg_symbol_H-M 'I 41/a'
_cod_database_code 2008747
_cod_database_fobs_code 2008747

loop_
_symmetry_equiv_pos_as_xyz
'x, y, z'
'-x+1/2, -y, z+1/2'
'-y+3/4, x+1/4, z+1/4'
'y+3/4, -x+3/4, z+3/4'
'x+1/2, y+1/2, z+1/2'
'-x+1, -y+1/2, z+1'
'-y+5/4, x+3/4, z+3/4'
'y+5/4, -x+5/4, z+5/4'
'-x, -y, -z'
'x-1/2, y, -z-1/2'
'y-3/4, -x-1/4, -z-1/4'
'-y-3/4, x-3/4, -z-3/4'
'-x+1/2, -y+1/2, -z+1/2'
'x, y+1/2, -z'
'y-1/4, -x+1/4, -z+1/4'
'-y-1/4, x-1/4, -z-1/4'

loop_
_atom_site_label
_atom_site_fract_x
_atom_site_fract_y
_atom_site_fract_z
_atom_site_U_iso_or_equiv
_atom_site_adp_type
_atom_site_calc_flag
_atom_site_refinement_flags
_atom_site_occupancy
_atom_site_disorder_assembly
_atom_site_disorder_group
_atom_site_type_symbol
U1 0.5 0.75 0.125 0.01369(12) Uani d S 1 . . U
Cl 0.26774(10) 0.67779(11) 0.16631(5) 0.0224(2) Uani d . 1 . . Cl
O 0.3711(3) 0.7027(3) 0.02448(13) 0.0199(6) Uani d . 1 . . O
HO1 0.3999 0.6353 -0.0023 0.050 Uiso d R 1 . . H
C1 0.2429(4) 0.7429(4) 0.0007(2) 0.0220(9) Uani d . 1 . . C
H1 0.1994 0.8031 0.0351 0.050 Uiso d R 1 . . H
C2 0.2582(5) 0.8061(5) -0.0667(2) 0.0298(11) Uani d . 1 . . C
H2A 0.2634 0.7271 -0.0977 0.050 Uiso d R 1 . . H
H2B 0.1694 0.8233 -0.0783 0.050 Uiso d R 1 . . H
H2C 0.3149 0.8775 -0.0588 0.050 Uiso d R 1 . . H
C3 0.1525(4) 0.6271(5) 0.0002(2) 0.0269(10) Uani d . 1 . . C
H3A 0.0703 0.6572 -0.0051 0.050 Uiso d R 1 . . H
H3B 0.1411 0.5939 0.0400 0.050 Uiso d R 1 . . H
H3C 0.1833 0.5648 -0.0346 0.050 Uiso d R 1 . . H

loop_
_atom_site_aniso_label
_atom_site_aniso_U_11
_atom_site_aniso_U_22
_atom_site_aniso_U_33
_atom_site_aniso_U_12
_atom_site_aniso_U_13
_atom_site_aniso_U_23
U1 0.01478(13) 0.01478(13) 0.01152(17) 0 0 0
Cl 0.0183(5) 0.0306(6) 0.0183(5) -0.0037(5) 0.0027(4) -0.0007(5)
O 0.0180(15) 0.0237(15) 0.0180(13) 0.0030(13) -0.0033(13) -0.0056(13)
C1 0.021(2) 0.023(2) 0.022(2) 0.006(2) 0.000(2) -0.001(2)
C2 0.037(3) 0.029(2) 0.024(2) 0.003(2) -0.007(2) 0.001(2)
C3 0.020(2) 0.031(2) 0.030(2) -0.0014(19) -0.008(2) -0.002(2)

loop_
_atom_type_symbol
_atom_type_description
_atom_type_scat_dispersion_real
_atom_type_scat_dispersion_imag
_atom_type_scat_source
C C 0.0033 0.0016 'International Tables Vol C Tables 4.2.6.8 and 6.1.1.4'
H H 0.0000 0.0000 'International Tables Vol C Tables 4.2.6.8 and 6.1.1.4'
O O 0.0106 0.0060 'International Tables Vol C Tables 4.2.6.8 and 6.1.1.4'
Cl Cl 0.1484 0.1585 'International Tables Vol C Tables 4.2.6.8 and 6.1.1.4'
U U -9.6767 9.6646 'International Tables Vol C Tables 4.2.6.8 and 6.1.1.4'

loop_
_geom_angle_atom_site_label_1
_geom_angle_atom_site_label_2
_geom_angle_atom_site_label_3
_geom_angle_site_symmetry_1
_geom_angle_site_symmetry_3
_geom_angle
_geom_angle_publ_flag
O U1 O 15_565 12_766 69.79(14) y
O U1 O 15_565 . 132.28(9) y
O U1 O 12_766 . 132.28(9) ?
O U1 O 15_565 6_564 132.28(9) ?
O U1 O 12_766 6_564 132.28(9) ?
O U1 O . 6_564 69.79(14) ?
O U1 Cl 15_565 6_564 76.62(7) ?
O U1 Cl 12_766 6_564 73.38(7) ?
O U1 Cl . 6_564 143.22(7) y
O U1 Cl 6_564 6_564 73.54(7) ?
O U1 Cl 15_565 . 73.38(7) y
O U1 Cl 12_766 . 76.62(7) y
O U1 Cl . . 73.54(7) y
O U1 Cl 6_564 . 143.22(7) ?
Cl U1 Cl 6_564 . 143.22(4) y
O U1 Cl 15_565 12_766 143.22(7) ?
O U1 Cl 12_766 12_766 73.54(7) ?
O U1 Cl . 12_766 73.38(7) ?
O U1 Cl 6_564 12_766 76.61(7) ?
Cl U1 Cl 6_564 12_766 95.713(13) ?
Cl U1 Cl . 12_766 95.713(13) y
O U1 Cl 15_565 15_565 73.54(7) ?
O U1 Cl 12_766 15_565 143.22(7) ?
O U1 Cl . 15_565 76.61(7) y
O U1 Cl 6_564 15_565 73.38(7) ?
Cl U1 Cl 6_564 15_565 95.713(13) ?
Cl U1 Cl . 15_565 95.713(13) y
Cl U1 Cl 12_766 15_565 143.22(4) ?
C1 O U1 . . 134.2(2) y
O C1 C3 . . 109.5(3) y
O C1 C2 . . 108.8(4) y
C3 C1 C2 . . 113.4(4) y

loop_
_geom_bond_atom_site_label_1
_geom_bond_atom_site_label_2
_geom_bond_site_symmetry_2
_geom_bond_distance
_geom_bond_publ_flag
U1 O 15_565 2.478(3) ?
U1 O 12_766 2.478(3) ?
U1 O . 2.478(3) y
U1 O 6_564 2.478(3) ?
U1 Cl 6_564 2.6478(10) ?
U1 Cl . 2.6478(10) y
U1 Cl 12_766 2.6478(10) ?
U1 Cl 15_565 2.6478(10) ?
O C1 . 1.469(5) y
C1 C3 . 1.518(6) y
C1 C2 . 1.519(6) y
